data_2001349
loop_
_publ_author_name
'Nemoto, T.'
'Ohashi, Y.'
'Arai, M.'
'Nakamura, E.'

_publ_section_title
;
 Structure of
 (3<i>R</i>*,6<i>S</i>*)-3,6-bis(methoxymethoxy)-2,2,7,7-tetramethyl-4-octene
;
_journal_issue 10
_journal_name_full 'Acta Crystallographica Section C'
_journal_page_first 1801
_journal_page_last 1802
_journal_paper_doi 10.1107/S0108270193003440
_journal_volume 49
_journal_year 1993
_chemical_formula_moiety 'C16 H32 O4'
_chemical_formula_sum 'C16 H32 O4'
_chemical_formula_weight 288.43
_chemical_name_systematic
;
 (3R^*^,6S^*^)-3,6-Bis(methoxymethoxy)-2,2,7,7-tetramethyl-4-octene
;
_space_group_IT_number 2
_symmetry_cell_setting triclinic
_symmetry_space_group_name_Hall '-P 1'
_symmetry_space_group_name_H-M 'P -1'
_cell_angle_alpha 98.450(10)
_cell_angle_beta 98.19(3)
_cell_angle_gamma 99.75(2)
_cell_formula_units_Z 1
_cell_length_a 8.087(3)
_cell_length_b 9.3650(10)
_cell_length_c 6.2000(10)
_cell_measurement_reflns_used 20
_cell_measurement_temperature 296
_cell_measurement_theta_max 29.31
_cell_measurement_theta_min 20.80
_cell_volume 451.0(2)
_computing_molecular_graphics 'PLUTO (Motherwell & Clegg, 1978)'
_computing_structure_solution 'TEXSAN program package (Molecular Structure Corporation, 1985)'
_diffrn_ambient_temperature 296
_diffrn_measurement_device 'RIGAKU AFC-4 diffractometer'
_diffrn_measurement_method '\w/2\q scan'
_diffrn_radiation_monochromator graphite
_diffrn_radiation_source 'x-ray tube'
_diffrn_radiation_type 'Mo K\a'
_diffrn_radiation_wavelength 0.71069
_diffrn_reflns_limit_h_max 9
_diffrn_reflns_limit_h_min -9
_diffrn_reflns_limit_k_max 11
_diffrn_reflns_limit_k_min -11
_diffrn_reflns_limit_l_max 7
_diffrn_reflns_limit_l_min 0
_diffrn_reflns_number 1765
_diffrn_reflns_theta_max 25.0
_diffrn_reflns_theta_min 3
_diffrn_standards_decay_% 5
_diffrn_standards_interval_count 50
_diffrn_standards_number 3
_exptl_absorpt_correction_type none
_exptl_crystal_colour colorless
_exptl_crystal_density_diffrn 1.06
_exptl_crystal_description plate
_exptl_crystal_F_000 160
_exptl_crystal_size_max 0.4
_exptl_crystal_size_mid 0.3
_exptl_crystal_size_min 0.25
_refine_diff_density_max 0.16
_refine_diff_density_min -0.20
_refine_ls_goodness_of_fit_obs 3.01
_refine_ls_hydrogen_treatment 'All H-atom parameters refined'
_refine_ls_matrix_type full
_refine_ls_number_constraints 0
_refine_ls_number_parameters 155
_refine_ls_number_reflns 1286
_refine_ls_number_restraints 0
_refine_ls_R_factor_obs 0.058
_refine_ls_shift/esd_max 0.0009
_refine_ls_structure_factor_coef F
_refine_ls_weighting_details 'w = 1/\s^2^(F)'
_refine_ls_weighting_scheme calc
_refine_ls_wR_factor_obs 0.035
_reflns_number_observed 1286
_reflns_number_total 1604
_reflns_observed_criterion 'F > 3\s(F)'
_cod_data_source_file as1056.cif
_cod_data_source_block a
_cod_depositor_comments
;
 Adding proper _atom_site_type_symbol data item values instead of
 the placeholder ones ('?').

 Antanas Vaitkus,
 2017-01-15

The following automatic conversions were performed:

'_refine_ls_weighting_scheme' value 'w = 1/\s^2^(F)' was changed to
'calc'. New tag '_refine_ls_weighting_details' was created. The value
of the new tag was set to 'w = 1/\s^2^(F)'.

Automatic conversion script
Id: cif_fix_values 3143 2015-03-26 13:38:13Z robertas 
;
_cod_original_cell_volume 451.0(4)
_cod_database_code 2001349

loop_
_symmetry_equiv_pos_as_xyz
+x,+y,+z
-x,-y,-z

loop_
_atom_site_aniso_label
_atom_site_aniso_U_11
_atom_site_aniso_U_22
_atom_site_aniso_U_33
_atom_site_aniso_U_12
_atom_site_aniso_U_13
_atom_site_aniso_U_23
O1 0.0467(12) 0.0357(11) 0.0667(14) 0.0072(9) 0.0134(10) 0.0046(9)
O2 0.0506(14) 0.0604(14) 0.0919(18) 0.0071(11) -0.0002(13) 0.0087(14)
C1 0.0406(18) 0.0406(17) 0.047(2) 0.0067(13) 0.0058(16) 0.0063(17)
C2 0.0463(18) 0.0369(17) 0.043(2) 0.0028(13) 0.0020(16) 0.0019(16)
C3 0.063(2) 0.047(2) 0.089(3) 0.0183(18) 0.034(2) 0.020(2)
C4 0.088(4) 0.108(4) 0.096(4) 0.027(3) 0.014(3) 0.042(3)
C5 0.0393(17) 0.0437(17) 0.056(2) 0.0041(13) 0.0133(15) 0.0080(15)
C6 0.043(2) 0.079(3) 0.072(3) -0.002(2) 0.006(2) 0.003(2)
C7 0.066(3) 0.063(3) 0.088(3) 0.021(2) 0.026(3) 0.007(3)
C8 0.071(3) 0.066(3) 0.073(3) 0.004(2) 0.029(2) 0.017(2)

loop_
_atom_site_label
_atom_site_fract_x
_atom_site_fract_y
_atom_site_fract_z
_atom_site_U_iso_or_equiv
_atom_site_thermal_displace_type
_atom_site_calc_flag
_atom_site_calc_attached_atom
_atom_site_occupancy
_atom_site_type_symbol
O1 0.5468(2) 0.8058(2) 0.4457(3) 0.0499 Uani ? ? 1.0000 O
O2 0.2754(2) 0.7567(2) 0.2255(4) 0.0698 Uani ? ? 1.0000 O
C1 0.5549(3) 0.5625(3) 0.5254(5) 0.0431 Uani ? ? 1.0000 C
C2 0.5940(3) 0.6671(3) 0.3704(5) 0.0436 Uani ? ? 1.0000 C
C3 0.3703(4) 0.7974(4) 0.4363(7) 0.0623 Uani ? ? 1.0000 C
C4 0.3061(7) 0.8636(7) 0.0881(10) 0.0943 Uani ? ? 1.0000 C
C5 0.7819(3) 0.7013(3) 0.3407(5) 0.0465 Uani ? ? 1.0000 C
C6 0.8973(5) 0.7681(5) 0.5611(6) 0.0679 Uani ? ? 1.0000 C
C7 0.8324(5) 0.5595(4) 0.2416(8) 0.0707 Uani ? ? 1.0000 C
C8 0.7993(5) 0.8105(5) 0.1797(7) 0.0690 Uani ? ? 1.0000 C
H1 0.617(3) 0.593(2) 0.674(4) 0.051(8) Uiso ? ? 1.0000 H
H2 0.533(2) 0.629(2) 0.231(3) 0.023(6) Uiso ? ? 1.0000 H
H31 0.321(3) 0.729(3) 0.524(4) 0.068(9) Uiso ? ? 1.0000 H
H32 0.356(3) 0.890(3) 0.499(4) 0.061(9) Uiso ? ? 1.0000 H
H41 0.412(4) 0.869(4) 0.046(5) 0.109(15) Uiso ? ? 1.0000 H
H42 0.284(5) 0.951(5) 0.146(7) 0.17(3) Uiso ? ? 1.0000 H
H43 0.214(6) 0.823(5) -0.037(8) 0.23(3) Uiso ? ? 1.0000 H
H61 0.900(3) 0.699(3) 0.670(4) 0.084(11) Uiso ? ? 1.0000 H
H62 1.008(3) 0.798(3) 0.536(4) 0.066(9) Uiso ? ? 1.0000 H
H63 0.868(3) 0.855(3) 0.630(4) 0.074(11) Uiso ? ? 1.0000 H
H71 0.833(3) 0.499(3) 0.345(4) 0.065(11) Uiso ? ? 1.0000 H
H72 0.957(4) 0.578(3) 0.210(5) 0.097(11) Uiso ? ? 1.0000 H
H73 0.763(3) 0.518(3) 0.103(5) 0.082(12) Uiso ? ? 1.0000 H
H81 0.922(3) 0.822(3) 0.142(4) 0.087(10) Uiso ? ? 1.0000 H
H82 0.736(3) 0.767(3) 0.036(5) 0.084(12) Uiso ? ? 1.0000 H
H83 0.786(3) 0.902(3) 0.245(4) 0.079(12) Uiso ? ? 1.0000 H

loop_
_atom_type_symbol
_atom_type_description
_atom_type_scat_dispersion_real
_atom_type_scat_dispersion_imag
_atom_type_scat_source
C ? ? ? International_Tables_Vol_IV
O ? ? ? International_Tables_Vol_IV
H ? ? ? International_Tables_Vol_IV

loop_
_geom_angle_atom_site_label_1
_geom_angle_atom_site_label_2
_geom_angle_atom_site_label_3
_geom_angle_site_symmetry_1
_geom_angle_site_symmetry_2
_geom_angle_site_symmetry_3
_geom_angle
_geom_angle_publ_flag
C2 O1 C3 ? ? ? 114.1(2) yes
C3 O2 C4 ? ? ? 113.6(3) yes
C2 C1 H1 ? ? ? 115.1(13) ?
C2 C1 C1 ? ? 2_666 125.6(3) yes
H1 C1 C1 ? ? 2_666 119.2(13) ?
O1 C2 C1 ? ? ? 110.0(2) yes
O1 C2 C5 ? ? ? 107.26(19) yes
O1 C2 H2 ? ? ? 108.1(13) ?
C1 C2 C5 ? ? ? 115.4(2) yes
C1 C2 H2 ? ? ? 110.1(12) ?
C5 C2 H2 ? ? ? 105.6(13) ?
O1 C3 O2 ? ? ? 114.5(3) yes
O1 C3 H31 ? ? ? 113.0(15) ?
O1 C3 H32 ? ? ? 106.3(14) ?
O2 C3 H31 ? ? ? 106.3(13) ?
O2 C3 H32 ? ? ? 109.8(14) ?
H31 C3 H32 ? ? ? 107.(2) ?
O2 C4 H41 ? ? ? 112.(2) ?
O2 C4 H42 ? ? ? 112.(3) ?
O2 C4 H43 ? ? ? 100.(3) ?
H41 C4 H42 ? ? ? 114.(3) ?
H41 C4 H43 ? ? ? 112.(4) ?
H42 C4 H43 ? ? ? 105.(4) ?
C2 C5 C6 ? ? ? 110.9(3) yes
C2 C5 C7 ? ? ? 109.0(2) yes
C2 C5 C8 ? ? ? 108.5(3) yes
C6 C5 C7 ? ? ? 110.1(3) yes
C6 C5 C8 ? ? ? 109.5(3) yes
C7 C5 C8 ? ? ? 108.9(3) yes
C5 C6 H61 ? ? ? 113.6(13) ?
C5 C6 H62 ? ? ? 109.1(15) ?
C5 C6 H63 ? ? ? 112.7(15) ?
H61 C6 H62 ? ? ? 108.(2) ?
H61 C6 H63 ? ? ? 108.(2) ?
H62 C6 H63 ? ? ? 105.(2) ?
C5 C7 H71 ? ? ? 108.4(17) ?
C5 C7 H72 ? ? ? 111.7(15) ?
C5 C7 H73 ? ? ? 110.9(18) ?
H71 C7 H72 ? ? ? 105.(2) ?
H71 C7 H73 ? ? ? 115.(2) ?
H72 C7 H73 ? ? ? 105.(2) ?
C5 C8 H81 ? ? ? 108.7(16) ?
C5 C8 H82 ? ? ? 110.7(18) ?
C5 C8 H83 ? ? ? 110.7(18) ?
H81 C8 H82 ? ? ? 99.(2) ?
H81 C8 H83 ? ? ? 107.(2) ?
H82 C8 H83 ? ? ? 119.(2) ?

loop_
_geom_bond_atom_site_label_1
_geom_bond_atom_site_label_2
_geom_bond_site_symmetry_1
_geom_bond_site_symmetry_2
_geom_bond_distance
_geom_bond_publ_flag
O1 C2 ? ? 1.445(3) yes
O1 C3 ? ? 1.409(4) yes
O2 C3 ? ? 1.382(4) yes
O2 C4 ? ? 1.420(7) yes
C1 C2 ? ? 1.497(4) yes
C1 H1 ? ? 0.96(2) ?
C2 C5 ? ? 1.542(4) yes
C2 H2 ? ? 0.920(18) ?
C3 H31 ? ? 0.97(3) ?
C3 H32 ? ? 0.93(2) ?
C4 H41 ? ? 0.92(3) ?
C4 H42 ? ? 0.90(4) ?
C4 H43 ? ? 0.97(4) ?
C5 C6 ? ? 1.522(4) yes
C5 C7 ? ? 1.524(5) yes
C5 C8 ? ? 1.534(5) yes
C1 C1 . 2_666 1.310(4) yes
C6 H61 ? ? 1.00(3) ?
C6 H62 ? ? 0.93(3) ?
C6 H63 ? ? 0.95(3) ?
C7 H71 ? ? 0.92(3) ?
C7 H72 ? ? 1.04(3) ?
C7 H73 ? ? 0.94(2) ?
C8 H81 ? ? 1.04(3) ?
C8 H82 ? ? 0.96(2) ?
C8 H83 ? ? 0.92(3) ?

loop_
_geom_contact_atom_site_label_1
_geom_contact_atom_site_label_2
_geom_contact_distance
_geom_contact_site_symmetry_1
_geom_contact_site_symmetry_2
_geom_contact_publ_flag
? ? ? ? ? ?

loop_
_geom_torsion_atom_site_label_1
_geom_torsion_atom_site_label_2
_geom_torsion_atom_site_label_3
_geom_torsion_atom_site_label_4
_geom_torsion_site_symmetry_1
_geom_torsion_site_symmetry_2
_geom_torsion_site_symmetry_3
_geom_torsion_site_symmetry_4
_geom_torsion
_geom_torsion_publ_flag
C3 O1 C2 C1 ? ? ? ? -66.5(3) ?
C3 O1 C2 C5 ? ? ? ? 167.3(2) ?
C2 O1 C3 O2 ? ? ? ? -63.0(3) ?
C4 O2 C3 O1 ? ? ? ? -67.4(4) ?
C1 C1 C2 O1 2_666 ? ? ? 116.6(3) ?
C1 C1 C2 C5 2_666 ? ? ? -121.9(3) ?
O1 C2 C5 C6 ? ? ? ? 63.7(3) ?
O1 C2 C5 C7 ? ? ? ? -175.0(2) ?
O1 C2 C5 C8 ? ? ? ? -56.5(3) ?
C1 C2 C5 C6 ? ? ? ? -59.2(3) ?
C1 C2 C5 C7 ? ? ? ? 62.1(3) ?
C1 C2 C5 C8 ? ? ? ? -179.4(3) ?
